data_2226205
loop_
_publ_author_name
'Di, Li Li'
'Wang, Yue'
'Lin, Guo Wu'
'Lu, Tao'

_publ_section_title
;
 Aquabis(1<i>H</i>-benzimidazole-2-carboxylato-\k^2^<i>O</i>,<i>N</i>^3^)zinc(II)
;
_journal_coeditor_code KP2256
_journal_issue 6
_journal_name_full 'Acta Crystallographica Section E'
_journal_page_first m610
_journal_page_last m611
_journal_paper_doi 10.1107/S1600536810015631
_journal_volume 66
_journal_year 2010
_chemical_formula_iupac '[Zn (C8 H5 N2 O2)2 (H2 O)]'
_chemical_formula_moiety 'C16 H12 N4 O5 Zn'
_chemical_formula_sum 'C16 H12 N4 O5 Zn'
_chemical_formula_weight 405.67
_chemical_name_systematic
;
Aquabis(1<i>H</i>-benzimidazole-2-carboxylato-\k^2^<i>O</i>,<i>N</i>^3^)zinc(II)
;
_space_group_IT_number 15
_symmetry_cell_setting monoclinic
_symmetry_space_group_name_Hall '-C 2yc'
_symmetry_space_group_name_H-M 'C 1 2/c 1'
_atom_sites_solution_hydrogens geom
_atom_sites_solution_primary direct
_atom_sites_solution_secondary difmap
_cell_angle_alpha 90.00
_cell_angle_beta 129.21(3)
_cell_angle_gamma 90.00
_cell_formula_units_Z 8
_cell_length_a 25.9702(15)
_cell_length_b 10.0870(6)
_cell_length_c 16.7885(10)
_cell_measurement_reflns_used 25
_cell_measurement_temperature 293(2)
_cell_measurement_theta_max 13
_cell_measurement_theta_min 10
_cell_volume 3407.7(15)
_computing_cell_refinement 'CAD-4 EXPRESS (Enraf--Nonius, 1994)'
_computing_data_collection 'CAD-4 EXPRESS (Enraf--Nonius, 1994)'
_computing_data_reduction 'XCAD4 (Harms & Wocadlo, 1995)'
_computing_molecular_graphics 'SHELXTL (Sheldrick, 2008)'
_computing_publication_material 'CrystalStructure (Rigaku, 2002)'
_computing_structure_refinement 'SHELXL97 (Sheldrick, 2008)'
_computing_structure_solution 'SHELXS97 (Sheldrick, 2008)'
_diffrn_ambient_temperature 293(2)
_diffrn_measured_fraction_theta_full 0.999
_diffrn_measured_fraction_theta_max 0.999
_diffrn_measurement_device_type 'Enraf--Nonius CAD-4'
_diffrn_measurement_method \w/2\q
_diffrn_radiation_monochromator graphite
_diffrn_radiation_source 'fine-focus sealed tube'
_diffrn_radiation_type MoK\a
_diffrn_radiation_wavelength 0.71073
_diffrn_reflns_av_R_equivalents 0.0388
_diffrn_reflns_av_sigmaI/netI 0.0510
_diffrn_reflns_limit_h_max 31
_diffrn_reflns_limit_h_min -31
_diffrn_reflns_limit_k_max 12
_diffrn_reflns_limit_k_min 0
_diffrn_reflns_limit_l_max 20
_diffrn_reflns_limit_l_min -20
_diffrn_reflns_number 6178
_diffrn_reflns_theta_full 25.29
_diffrn_reflns_theta_max 25.29
_diffrn_reflns_theta_min 2.02
_diffrn_standards_decay_% 1
_diffrn_standards_interval_time 120
_diffrn_standards_number 3
_exptl_absorpt_coefficient_mu 1.477
_exptl_absorpt_correction_T_max 0.8663
_exptl_absorpt_correction_T_min 0.7566
_exptl_absorpt_correction_type psi-scan
_exptl_absorpt_process_details
;
(ABSCOR; Higashi, 1995)
;
_exptl_crystal_colour colourless
_exptl_crystal_density_diffrn 1.581
_exptl_crystal_density_method 'not measured'
_exptl_crystal_description block
_exptl_crystal_F_000 1648
_exptl_crystal_size_max 0.20
_exptl_crystal_size_mid 0.10
_exptl_crystal_size_min 0.10
_refine_diff_density_max 0.560
_refine_diff_density_min -0.560
_refine_ls_extinction_method none
_refine_ls_goodness_of_fit_ref 0.992
_refine_ls_hydrogen_treatment constr
_refine_ls_matrix_type full
_refine_ls_number_parameters 235
_refine_ls_number_reflns 3097
_refine_ls_number_restraints 0
_refine_ls_restrained_S_all 0.992
_refine_ls_R_factor_all 0.0594
_refine_ls_R_factor_gt 0.0386
_refine_ls_shift/su_max 0.001
_refine_ls_shift/su_mean 0.000
_refine_ls_structure_factor_coef Fsqd
_refine_ls_weighting_details 'calc w=1/[\s^2^(Fo^2^)+(0.0560P)^2^+0.0000P] where P=(Fo^2^+2Fc^2^)/3'
_refine_ls_weighting_scheme calc
_refine_ls_wR_factor_gt 0.0918
_refine_ls_wR_factor_ref 0.1007
_reflns_number_gt 2368
_reflns_number_total 3097
_reflns_threshold_expression I>2sigma(I)
_cod_data_source_file kp2256.cif
_cod_data_source_block I
_cod_depositor_comments
;
The following automatic conversions were performed:
'_symmetry_cell_setting' value 'Monoclinic' changed to 'monoclinic'
according to '/home/saulius/struct/CIF-dictionaries/cif_core.dic'
dictionary named 'cif_core.dic' version 2.4.1 from 2010-06-29.

Automatic conversion script
Id: cif_fix_enum 1527 2010-12-29 10:47:43Z saulius 
;
_cod_original_cell_volume 3407.8(14)
_cod_original_sg_symbol_Hall '-C 2yc '
_cod_original_sg_symbol_H-M 'C 2/c'
_cod_database_code 2226205
_cod_database_fobs_code 2226205

loop_
_symmetry_equiv_pos_as_xyz
'x, y, z'
'-x, y, -z+1/2'
'x+1/2, y+1/2, z'
'-x+1/2, y+1/2, -z+1/2'
'-x, -y, -z'
'x, -y, z-1/2'
'-x+1/2, -y+1/2, -z'
'x+1/2, -y+1/2, z-1/2'

loop_
_atom_site_type_symbol
_atom_site_label
_atom_site_fract_x
_atom_site_fract_y
_atom_site_fract_z
_atom_site_U_iso_or_equiv
_atom_site_adp_type
_atom_site_calc_flag
_atom_site_refinement_flags
_atom_site_occupancy
_atom_site_disorder_assembly
_atom_site_disorder_group
Zn Zn1 0.569627(17) 0.05468(4) 0.69627(3) 0.02900(14) Uani d . 1 . .
O O1 0.50351(16) 0.3274(3) 0.4673(2) 0.0650(9) Uani d . 1 . .
O O2 0.54498(12) 0.1385(2) 0.55532(17) 0.0374(6) Uani d . 1 . .
O O3 0.67653(12) -0.1506(2) 0.97193(17) 0.0413(6) Uani d . 1 . .
O O4 0.60004(11) -0.0175(2) 0.84308(17) 0.0364(6) Uani d . 1 . .
O O5 0.48517(12) -0.0394(3) 0.61712(19) 0.0544(8) Uani d . 1 . .
H H5A 0.4577 -0.0325 0.5520 0.065 Uiso d R 1 . .
H H5B 0.4758 -0.0872 0.6481 0.065 Uiso d R 1 . .
N N1 0.56695(13) 0.2485(3) 0.7205(2) 0.0330(6) Uani d . 1 . .
N N2 0.54861(16) 0.4515(3) 0.6583(2) 0.0433(8) Uani d . 1 . .
H H2A 0.5375 0.5146 0.6156 0.052 Uiso calc R 1 . .
N N3 0.64903(12) -0.0562(3) 0.74399(19) 0.0299(6) Uani d . 1 . .
N N4 0.72922(13) -0.1867(3) 0.8647(2) 0.0392(7) Uani d . 1 . .
H H4A 0.7536 -0.2320 0.9206 0.047 Uiso calc R 1 . .
C C1 0.6165(2) 0.4261(5) 0.9534(3) 0.0632(12) Uani d . 1 . .
H H1A 0.6323 0.4153 1.0204 0.076 Uiso calc R 1 . .
C C2 0.6052(2) 0.5536(5) 0.9134(3) 0.0622(12) Uani d . 1 . .
H H2B 0.6135 0.6254 0.9547 0.075 Uiso calc R 1 . .
C C3 0.5824(2) 0.5773(4) 0.8158(3) 0.0567(11) Uani d . 1 . .
H H3A 0.5750 0.6628 0.7900 0.068 Uiso calc R 1 . .
C C4 0.57069(19) 0.4657(3) 0.7569(3) 0.0422(9) Uani d . 1 . .
C C5 0.58192(16) 0.3372(4) 0.7962(3) 0.0353(8) Uani d . 1 . .
C C6 0.60498(19) 0.3157(4) 0.8957(3) 0.0466(9) Uani d . 1 . .
H H6A 0.6123 0.2305 0.9222 0.056 Uiso calc R 1 . .
C C7 0.54749(17) 0.3217(3) 0.6408(3) 0.0351(8) Uani d . 1 . .
C C8 0.52981(18) 0.2603(4) 0.5450(3) 0.0377(8) Uani d . 1 . .
C C9 0.64989(16) -0.0943(3) 0.8895(2) 0.0309(7) Uani d . 1 . .
C C10 0.67732(15) -0.1125(3) 0.8339(2) 0.0295(7) Uani d . 1 . .
C C11 0.68567(15) -0.0954(4) 0.7139(2) 0.0318(8) Uani d . 1 . .
C C12 0.67916(17) -0.0663(4) 0.6270(3) 0.0415(9) Uani d . 1 . .
H H12A 0.6452 -0.0120 0.5753 0.050 Uiso calc R 1 . .
C C13 0.72500(19) -0.1208(4) 0.6205(3) 0.0514(11) Uani d . 1 . .
H H13A 0.7224 -0.1014 0.5640 0.062 Uiso calc R 1 . .
C C14 0.7749(2) -0.2041(5) 0.6966(3) 0.0587(12) Uani d . 1 . .
H H14A 0.8042 -0.2410 0.6885 0.070 Uiso calc R 1 . .
C C15 0.78262(19) -0.2338(4) 0.7829(3) 0.0547(11) Uani d . 1 . .
H H15A 0.8167 -0.2886 0.8341 0.066 Uiso calc R 1 . .
C C16 0.73686(17) -0.1779(4) 0.7905(3) 0.0378(8) Uani d . 1 . .

loop_
_atom_site_aniso_label
_atom_site_aniso_U_11
_atom_site_aniso_U_22
_atom_site_aniso_U_33
_atom_site_aniso_U_12
_atom_site_aniso_U_13
_atom_site_aniso_U_23
Zn1 0.0261(2) 0.0311(2) 0.0279(2) 0.00695(17) 0.01612(17) 0.00661(17)
O1 0.110(3) 0.0434(17) 0.0441(16) 0.0153(17) 0.0498(18) 0.0146(14)
O2 0.0499(14) 0.0327(14) 0.0329(13) 0.0076(11) 0.0277(12) 0.0067(11)
O3 0.0463(14) 0.0491(16) 0.0300(13) 0.0162(12) 0.0248(12) 0.0143(12)
O4 0.0365(13) 0.0456(15) 0.0319(12) 0.0156(11) 0.0238(11) 0.0129(11)
O5 0.0410(14) 0.089(2) 0.0384(15) -0.0239(15) 0.0277(13) -0.0217(14)
N1 0.0356(15) 0.0309(15) 0.0288(15) 0.0036(12) 0.0187(13) 0.0037(12)
N2 0.0580(19) 0.0310(17) 0.0414(17) 0.0026(15) 0.0316(16) 0.0080(14)
N3 0.0272(14) 0.0362(15) 0.0250(14) 0.0105(12) 0.0159(12) 0.0095(12)
N4 0.0362(16) 0.0500(19) 0.0305(15) 0.0204(14) 0.0206(14) 0.0189(14)
C1 0.068(3) 0.075(3) 0.044(2) -0.011(3) 0.034(2) -0.014(2)
C2 0.074(3) 0.054(3) 0.056(3) -0.014(2) 0.041(3) -0.025(2)
C3 0.070(3) 0.038(2) 0.063(3) -0.007(2) 0.042(3) -0.011(2)
C4 0.047(2) 0.035(2) 0.045(2) -0.0039(16) 0.0293(19) -0.0041(17)
C5 0.0328(18) 0.039(2) 0.0334(19) 0.0000(16) 0.0204(16) -0.0015(16)
C6 0.052(2) 0.048(2) 0.034(2) 0.0009(19) 0.0247(19) 0.0001(18)
C7 0.041(2) 0.0280(19) 0.036(2) 0.0033(15) 0.0245(17) 0.0047(16)
C8 0.045(2) 0.037(2) 0.0331(19) 0.0056(17) 0.0257(17) 0.0087(16)
C9 0.0310(18) 0.0343(18) 0.0245(17) 0.0022(15) 0.0161(15) 0.0026(15)
C10 0.0247(16) 0.0313(17) 0.0285(17) 0.0064(14) 0.0149(14) 0.0045(15)
C11 0.0259(16) 0.0411(19) 0.0263(17) 0.0038(14) 0.0156(15) 0.0011(15)
C12 0.0363(19) 0.054(2) 0.0334(19) 0.0130(18) 0.0216(17) 0.0142(18)
C13 0.046(2) 0.074(3) 0.042(2) 0.014(2) 0.032(2) 0.013(2)
C14 0.046(2) 0.086(3) 0.059(3) 0.026(2) 0.040(2) 0.017(2)
C15 0.042(2) 0.076(3) 0.049(2) 0.031(2) 0.031(2) 0.024(2)
C16 0.0327(18) 0.047(2) 0.0341(19) 0.0130(16) 0.0212(16) 0.0104(17)

loop_
_atom_type_symbol
_atom_type_description
_atom_type_scat_dispersion_real
_atom_type_scat_dispersion_imag
_atom_type_scat_source
C C 0.0033 0.0016 'International Tables Vol C Tables 4.2.6.8 and 6.1.1.4'
H H 0.0000 0.0000 'International Tables Vol C Tables 4.2.6.8 and 6.1.1.4'
N N 0.0061 0.0033 'International Tables Vol C Tables 4.2.6.8 and 6.1.1.4'
O O 0.0106 0.0060 'International Tables Vol C Tables 4.2.6.8 and 6.1.1.4'
Zn Zn 0.2839 1.4301 'International Tables Vol C Tables 4.2.6.8 and 6.1.1.4'

loop_
_geom_angle_atom_site_label_1
_geom_angle_atom_site_label_2
_geom_angle_atom_site_label_3
_geom_angle_site_symmetry_1
_geom_angle_site_symmetry_3
_geom_angle
_geom_angle_publ_flag
O5 Zn1 N1 . . 116.39(12) yes
O5 Zn1 N3 . . 115.42(12) yes
N1 Zn1 N3 . . 128.19(11) yes
O5 Zn1 O4 . . 93.18(11) yes
N1 Zn1 O4 . . 97.49(10) yes
N3 Zn1 O4 . . 79.46(9) yes
O5 Zn1 O2 . . 90.98(11) yes
N1 Zn1 O2 . . 79.56(10) yes
N3 Zn1 O2 . . 99.82(10) yes
O4 Zn1 O2 . . 175.67(9) yes
C8 O2 Zn1 . . 112.0(2) ?
C9 O4 Zn1 . . 113.4(2) ?
Zn1 O5 H5A . . 120.4 ?
Zn1 O5 H5B . . 119.6 ?
H5A O5 H5B . . 120.0 ?
C7 N1 C5 . . 105.8(3) ?
C7 N1 Zn1 . . 112.4(2) ?
C5 N1 Zn1 . . 141.7(2) ?
C7 N2 C4 . . 107.5(3) ?
C7 N2 H2A . . 126.3 ?
C4 N2 H2A . . 126.3 ?
C10 N3 C11 . . 106.3(3) ?
C10 N3 Zn1 . . 112.6(2) ?
C11 N3 Zn1 . . 141.2(2) ?
C10 N4 C16 . . 107.5(3) ?
C10 N4 H4A . . 126.2 ?
C16 N4 H4A . . 126.2 ?
C6 C1 C2 . . 121.4(4) ?
C6 C1 H1A . . 119.3 ?
C2 C1 H1A . . 119.3 ?
C3 C2 C1 . . 122.6(4) ?
C3 C2 H2B . . 118.7 ?
C1 C2 H2B . . 118.7 ?
C2 C3 C4 . . 116.3(4) ?
C2 C3 H3A . . 121.9 ?
C4 C3 H3A . . 121.9 ?
N2 C4 C3 . . 132.3(4) ?
N2 C4 C5 . . 106.0(3) ?
C3 C4 C5 . . 121.7(4) ?
N1 C5 C6 . . 131.0(3) ?
N1 C5 C4 . . 108.1(3) ?
C6 C5 C4 . . 120.9(3) ?
C1 C6 C5 . . 117.1(4) ?
C1 C6 H6A . . 121.5 ?
C5 C6 H6A . . 121.5 ?
N1 C7 N2 . . 112.6(3) ?
N1 C7 C8 . . 121.2(3) ?
N2 C7 C8 . . 126.1(3) ?
O1 C8 O2 . . 126.7(3) ?
O1 C8 C7 . . 120.0(3) ?
O2 C8 C7 . . 113.3(3) ?
O3 C9 O4 . . 127.2(3) ?
O3 C9 C10 . . 119.6(3) ?
O4 C9 C10 . . 113.2(3) ?
N3 C10 N4 . . 112.5(3) ?
N3 C10 C9 . . 121.3(3) ?
N4 C10 C9 . . 126.2(3) ?
C12 C11 N3 . . 131.7(3) ?
C12 C11 C16 . . 120.3(3) ?
N3 C11 C16 . . 107.9(3) ?
C13 C12 C11 . . 117.5(3) ?
C13 C12 H12A . . 121.3 ?
C11 C12 H12A . . 121.3 ?
C12 C13 C14 . . 121.4(4) ?
C12 C13 H13A . . 119.3 ?
C14 C13 H13A . . 119.3 ?
C15 C14 C13 . . 122.3(4) ?
C15 C14 H14A . . 118.9 ?
C13 C14 H14A . . 118.9 ?
C14 C15 C16 . . 116.6(3) ?
C14 C15 H15A . . 121.7 ?
C16 C15 H15A . . 121.7 ?
N4 C16 C15 . . 132.3(3) ?
N4 C16 C11 . . 105.8(3) ?
C15 C16 C11 . . 121.9(3) ?

loop_
_geom_bond_atom_site_label_1
_geom_bond_atom_site_label_2
_geom_bond_site_symmetry_2
_geom_bond_distance
_geom_bond_publ_flag
Zn1 O5 . 1.947(3) yes
Zn1 N1 . 2.007(3) yes
Zn1 N3 . 2.014(2) yes
Zn1 O4 . 2.184(2) yes
Zn1 O2 . 2.193(2) yes
O1 C8 . 1.224(4) ?
O2 C8 . 1.268(4) ?
O3 C9 . 1.227(4) ?
O4 C9 . 1.268(4) ?
O5 H5A . 0.8500 ?
O5 H5B . 0.8500 ?
N1 C7 . 1.318(4) ?
N1 C5 . 1.394(4) ?
N2 C7 . 1.338(4) ?
N2 C4 . 1.375(5) ?
N2 H2A . 0.8600 ?
N3 C10 . 1.318(4) ?
N3 C11 . 1.387(4) ?
N4 C10 . 1.328(4) ?
N4 C16 . 1.383(4) ?
N4 H4A . 0.8600 ?
C1 C6 . 1.379(6) ?
C1 C2 . 1.393(6) ?
C1 H1A . 0.9300 ?
C2 C3 . 1.365(6) ?
C2 H2B . 0.9300 ?
C3 C4 . 1.400(5) ?
C3 H3A . 0.9300 ?
C4 C5 . 1.398(5) ?
C5 C6 . 1.390(5) ?
C6 H6A . 0.9300 ?
C7 C8 . 1.500(5) ?
C9 C10 . 1.502(4) ?
C11 C12 . 1.389(5) ?
C11 C16 . 1.397(5) ?
C12 C13 . 1.377(5) ?
C12 H12A . 0.9300 ?
C13 C14 . 1.387(5) ?
C13 H13A . 0.9300 ?
C14 C15 . 1.366(5) ?
C14 H14A . 0.9300 ?
C15 C16 . 1.391(5) ?
C15 H15A . 0.9300 ?

loop_
_geom_hbond_atom_site_label_D
_geom_hbond_atom_site_label_H
_geom_hbond_atom_site_label_A
_geom_hbond_site_symmetry_D
_geom_hbond_site_symmetry_H
_geom_hbond_site_symmetry_A
_geom_hbond_distance_DH
_geom_hbond_distance_HA
_geom_hbond_distance_DA
_geom_hbond_angle_DHA
_geom_hbond_publ_flag
N2 H2A O1 . . 5_666 0.86 1.93 2.765(4) 162 yes
N4 H4A O3 . . 7_647 0.86 1.95 2.778(4) 161 yes
O5 H5A O2 . . 5_656 0.85 2.06 2.670(4) 128 yes
O5 H5B O4 . . 2_656 0.85 2.18 2.695(5) 119 yes

loop_
_geom_torsion_atom_site_label_1
_geom_torsion_atom_site_label_2
_geom_torsion_atom_site_label_3
_geom_torsion_atom_site_label_4
_geom_torsion_site_symmetry_1
_geom_torsion_site_symmetry_2
_geom_torsion_site_symmetry_3
_geom_torsion_site_symmetry_4
_geom_torsion
_geom_torsion_publ_flag
O5 Zn1 O2 C8 . . . . 105.9(2) ?
N1 Zn1 O2 C8 . . . . -10.8(2) ?
N3 Zn1 O2 C8 . . . . -138.1(2) ?
O5 Zn1 O4 C9 . . . . 113.9(2) ?
N1 Zn1 O4 C9 . . . . -128.9(2) ?
N3 Zn1 O4 C9 . . . . -1.3(2) ?
O5 Zn1 N1 C7 . . . . -80.8(3) ?
N3 Zn1 N1 C7 . . . . 99.4(2) ?
O4 Zn1 N1 C7 . . . . -178.1(2) ?
O2 Zn1 N1 C7 . . . . 5.1(2) ?
O5 Zn1 N1 C5 . . . . 103.6(4) ?
N3 Zn1 N1 C5 . . . . -76.2(4) ?
O4 Zn1 N1 C5 . . . . 6.3(4) ?
O2 Zn1 N1 C5 . . . . -170.5(4) ?
O5 Zn1 N3 C10 . . . . -88.5(2) ?
N1 Zn1 N3 C10 . . . . 91.3(3) ?
O4 Zn1 N3 C10 . . . . 0.0(2) ?
O2 Zn1 N3 C10 . . . . 175.6(2) ?
O5 Zn1 N3 C11 . . . . 91.5(4) ?
N1 Zn1 N3 C11 . . . . -88.7(4) ?
O4 Zn1 N3 C11 . . . . 180.0(4) ?
O2 Zn1 N3 C11 . . . . -4.4(4) ?
C6 C1 C2 C3 . . . . -0.2(7) ?
C1 C2 C3 C4 . . . . 0.1(7) ?
C7 N2 C4 C3 . . . . 179.0(4) ?
C7 N2 C4 C5 . . . . -0.5(4) ?
C2 C3 C4 N2 . . . . -179.5(4) ?
C2 C3 C4 C5 . . . . -0.1(6) ?
C7 N1 C5 C6 . . . . -179.6(4) ?
Zn1 N1 C5 C6 . . . . -3.8(6) ?
C7 N1 C5 C4 . . . . -0.4(4) ?
Zn1 N1 C5 C4 . . . . 175.3(3) ?
N2 C4 C5 N1 . . . . 0.6(4) ?
C3 C4 C5 N1 . . . . -179.0(3) ?
N2 C4 C5 C6 . . . . 179.9(3) ?
C3 C4 C5 C6 . . . . 0.3(6) ?
C2 C1 C6 C5 . . . . 0.4(6) ?
N1 C5 C6 C1 . . . . 178.6(4) ?
C4 C5 C6 C1 . . . . -0.5(6) ?
C5 N1 C7 N2 . . . . 0.1(4) ?
Zn1 N1 C7 N2 . . . . -177.1(2) ?
C5 N1 C7 C8 . . . . 177.4(3) ?
Zn1 N1 C7 C8 . . . . 0.2(4) ?
C4 N2 C7 N1 . . . . 0.3(4) ?
C4 N2 C7 C8 . . . . -176.9(3) ?
Zn1 O2 C8 O1 . . . . -166.9(3) ?
Zn1 O2 C8 C7 . . . . 13.2(4) ?
N1 C7 C8 O1 . . . . 170.2(3) ?
N2 C7 C8 O1 . . . . -12.9(6) ?
N1 C7 C8 O2 . . . . -9.9(5) ?
N2 C7 C8 O2 . . . . 167.0(3) ?
Zn1 O4 C9 O3 . . . . -178.6(3) ?
Zn1 O4 C9 C10 . . . . 2.2(4) ?
C11 N3 C10 N4 . . . . -0.7(4) ?
Zn1 N3 C10 N4 . . . . 179.3(2) ?
C11 N3 C10 C9 . . . . -178.7(3) ?
Zn1 N3 C10 C9 . . . . 1.3(4) ?
C16 N4 C10 N3 . . . . 0.9(4) ?
C16 N4 C10 C9 . . . . 178.9(3) ?
O3 C9 C10 N3 . . . . 178.3(3) ?
O4 C9 C10 N3 . . . . -2.5(5) ?
O3 C9 C10 N4 . . . . 0.5(5) ?
O4 C9 C10 N4 . . . . 179.8(3) ?
C10 N3 C11 C12 . . . . -179.6(4) ?
Zn1 N3 C11 C12 . . . . 0.4(7) ?
C10 N3 C11 C16 . . . . 0.1(4) ?
Zn1 N3 C11 C16 . . . . -179.8(3) ?
N3 C11 C12 C13 . . . . 179.3(4) ?
C16 C11 C12 C13 . . . . -0.4(5) ?
C11 C12 C13 C14 . . . . 1.4(6) ?
C12 C13 C14 C15 . . . . -1.8(7) ?
C13 C14 C15 C16 . . . . 1.1(7) ?
C10 N4 C16 C15 . . . . 179.6(4) ?
C10 N4 C16 C11 . . . . -0.8(4) ?
C14 C15 C16 N4 . . . . 179.4(4) ?
C14 C15 C16 C11 . . . . -0.1(6) ?
C12 C11 C16 N4 . . . . -179.9(3) ?
N3 C11 C16 N4 . . . . 0.4(4) ?
C12 C11 C16 C15 . . . . -0.2(6) ?
N3 C11 C16 C15 . . . . -180.0(4) ?
